data_4074204
loop_
_publ_author_name
'Hevia, Eva'
'Miguel, Daniel'
'P\'erez, Julio'
'Riera, V\'ictor'

_publ_section_title
;
 Synthesis and Reactivity of New (Methoxy)methyl Complexes of Manganese(I)
 and Rhenium(I)
;
_journal_issue 20
_journal_name_full Organometallics
_journal_page_first 4909
_journal_paper_doi 10.1021/om060459n
_journal_volume 25
_journal_year 2006
_chemical_formula_sum 'C15 H13 Mn N2 O4'
_chemical_formula_weight 340.21
_chemical_name_systematic
; 
 ? 
;
_space_group_IT_number 2
_symmetry_cell_setting triclinic
_symmetry_space_group_name_Hall '-P 1'
_symmetry_space_group_name_H-M 'P -1'
_atom_sites_solution_hydrogens geom
_atom_sites_solution_primary direct
_atom_sites_solution_secondary difmap
_audit_creation_method SHELXL-97
_cell_angle_alpha 74.046(2)
_cell_angle_beta 81.882(2)
_cell_angle_gamma 69.172(2)
_cell_formula_units_Z 2
_cell_length_a 6.9674(7)
_cell_length_b 8.5023(8)
_cell_length_c 14.1923(13)
_cell_measurement_temperature 298(2)
_cell_volume 754.64(13)
_computing_cell_refinement 'Bruker SMART'
_computing_data_collection 'Bruker SMART'
_computing_data_reduction 'Bruker SHELXTL'
_computing_molecular_graphics 'Bruker SHELXTL'
_computing_publication_material 'Bruker SHELXTL'
_computing_structure_refinement 'SHELXL-97 (Sheldrick, 1997)'
_computing_structure_solution 'SHELXS-97 (Sheldrick, 1990)'
_diffrn_ambient_temperature 298(2)
_diffrn_measured_fraction_theta_full 0.988
_diffrn_measured_fraction_theta_max 0.988
_diffrn_measurement_device_type 'CCD area detector'
_diffrn_measurement_method 'phi and omega scans'
_diffrn_radiation_monochromator graphite
_diffrn_radiation_source 'fine-focus sealed tube'
_diffrn_radiation_type MoK\a
_diffrn_radiation_wavelength 0.71073
_diffrn_reflns_av_R_equivalents 0.0136
_diffrn_reflns_av_sigmaI/netI 0.0167
_diffrn_reflns_limit_h_max 6
_diffrn_reflns_limit_h_min -7
_diffrn_reflns_limit_k_max 7
_diffrn_reflns_limit_k_min -9
_diffrn_reflns_limit_l_max 12
_diffrn_reflns_limit_l_min -15
_diffrn_reflns_number 3340
_diffrn_reflns_theta_full 23.28
_diffrn_reflns_theta_max 23.28
_diffrn_reflns_theta_min 1.49
_exptl_absorpt_coefficient_mu 0.893
_exptl_absorpt_correction_T_max 1.000000
_exptl_absorpt_correction_T_min 0.770439
_exptl_absorpt_correction_type multi-scan
_exptl_absorpt_process_details SADABS
_exptl_crystal_colour RED
_exptl_crystal_density_diffrn 1.497
_exptl_crystal_density_method 'not measured'
_exptl_crystal_description PRISM
_exptl_crystal_F_000 348
_exptl_crystal_size_max 0.12
_exptl_crystal_size_mid 0.19
_exptl_crystal_size_min 0.29
_refine_diff_density_max 0.778
_refine_diff_density_min -0.239
_refine_diff_density_rms 0.051
_refine_ls_extinction_method none
_refine_ls_goodness_of_fit_ref 1.010
_refine_ls_hydrogen_treatment mixed
_refine_ls_matrix_type full
_refine_ls_number_parameters 200
_refine_ls_number_reflns 2149
_refine_ls_number_restraints 0
_refine_ls_restrained_S_all 1.010
_refine_ls_R_factor_all 0.0359
_refine_ls_R_factor_gt 0.0340
_refine_ls_shift/su_max 0.001
_refine_ls_shift/su_mean 0.000
_refine_ls_structure_factor_coef Fsqd
_refine_ls_weighting_details 'calc w=1/[\s^2^(Fo^2^)+(0.0689P)^2^+0.3023P] where P=(Fo^2^+2Fc^2^)/3'
_refine_ls_weighting_scheme calc
_refine_ls_wR_factor_gt 0.0962
_refine_ls_wR_factor_ref 0.0977
_reflns_number_gt 2007
_reflns_number_total 2149
_reflns_threshold_expression >2sigma(I)
_cod_data_source_file om060459nsi20060525_100755.cif
_cod_data_source_block Compound_1_ehf35am
_cod_depositor_comments
;
The following automatic conversions were performed:

'_symmetry_cell_setting' value 'Triclinic' changed to 'triclinic'
according to /home/saulius/struct/CIF-dictionaries/cif_core.dic
dictionary named 'cif_core.dic' version 2.4.1 from 2010-06-29.

Automatic conversion script
Id: cif_fix_values 1715 2011-07-08 13:25:40Z adriana 
;
_cod_original_cell_volume 754.64(12)
_cod_original_sg_symbol_H-M P-1
_cod_database_code 4074204

loop_
_symmetry_equiv_pos_as_xyz
'x, y, z'
'-x, -y, -z'

loop_
_atom_site_label
_atom_site_type_symbol
_atom_site_fract_x
_atom_site_fract_y
_atom_site_fract_z
_atom_site_U_iso_or_equiv
_atom_site_adp_type
_atom_site_occupancy
_atom_site_symmetry_multiplicity
_atom_site_calc_flag
_atom_site_refinement_flags
Mn1 Mn 0.68404(5) 0.78210(4) 0.72288(2) 0.03833(18) Uani 1 1 d .
N1 N 0.9191(3) 0.6162(3) 0.65778(15) 0.0407(5) Uani 1 1 d .
N2 N 0.6534(3) 0.5473(3) 0.79449(15) 0.0414(5) Uani 1 1 d .
C1 C 0.4914(4) 0.8350(3) 0.6331(2) 0.0488(6) Uani 1 1 d .
O1 O 0.3640(4) 0.8842(3) 0.57847(18) 0.0820(7) Uani 1 1 d .
C2 C 0.4934(4) 0.9034(3) 0.7983(2) 0.0463(6) Uani 1 1 d .
O2 O 0.3689(3) 0.9833(3) 0.84610(16) 0.0651(6) Uani 1 1 d .
C3 C 0.7474(4) 0.9730(4) 0.66412(19) 0.0461(6) Uani 1 1 d .
O3 O 0.7909(4) 1.0958(3) 0.62787(16) 0.0693(6) Uani 1 1 d .
C4 C 0.9058(4) 0.7287(3) 0.82723(18) 0.0407(6) Uani 1 1 d .
H4A H 0.9772 0.6046 0.8453 0.049 Uiso 1 1 calc R
H4B H 1.0066 0.7841 0.7964 0.049 Uiso 1 1 calc R
O4 O 0.8224(3) 0.7849(3) 0.91171(14) 0.0637(6) Uani 1 1 d .
C5 C 0.9728(5) 0.7608(4) 0.9763(2) 0.0653(8) Uani 1 1 d .
H5A H 1.0574 0.6409 0.9924 0.098 Uiso 1 1 calc R
H5B H 0.9065 0.7944 1.0352 0.098 Uiso 1 1 calc R
H5C H 1.0568 0.8308 0.9453 0.098 Uiso 1 1 calc R
C11 C 1.0510(4) 0.6614(4) 0.5847(2) 0.0528(7) Uani 1 1 d .
H11 H 1.0307 0.7786 0.5580 0.063 Uiso 1 1 calc R
C12 C 1.2126(4) 0.5428(4) 0.5484(2) 0.0623(8) Uani 1 1 d .
H12 H 1.3003 0.5795 0.4984 0.075 Uiso 1 1 calc R
C13 C 1.2448(5) 0.3684(4) 0.5863(2) 0.0662(8) Uani 1 1 d .
H13 H 1.3543 0.2856 0.5627 0.079 Uiso 1 1 calc R
C14 C 1.1107(5) 0.3195(4) 0.6600(2) 0.0565(7) Uani 1 1 d .
H14 H 1.1281 0.2025 0.6861 0.068 Uiso 1 1 calc R
C15 C 0.9507(4) 0.4441(3) 0.69522(17) 0.0417(6) Uani 1 1 d .
C16 C 0.7976(4) 0.4059(3) 0.77222(17) 0.0409(6) Uani 1 1 d .
C17 C 0.7969(5) 0.2394(3) 0.8183(2) 0.0515(7) Uani 1 1 d .
H17 H 0.8988 0.1437 0.8021 0.062 Uiso 1 1 calc R
C18 C 0.6435(5) 0.2169(4) 0.8886(2) 0.0579(7) Uani 1 1 d .
H18 H 0.6400 0.1064 0.9198 0.069 Uiso 1 1 calc R
C19 C 0.4972(5) 0.3602(4) 0.9111(2) 0.0605(8) Uani 1 1 d .
H19 H 0.3928 0.3485 0.9583 0.073 Uiso 1 1 calc R
C20 C 0.5059(4) 0.5217(4) 0.8634(2) 0.0540(7) Uani 1 1 d .
H20 H 0.4051 0.6182 0.8794 0.065 Uiso 1 1 calc R

loop_
_atom_site_aniso_label
_atom_site_aniso_U_11
_atom_site_aniso_U_22
_atom_site_aniso_U_33
_atom_site_aniso_U_23
_atom_site_aniso_U_13
_atom_site_aniso_U_12
Mn1 0.0396(3) 0.0380(3) 0.0374(3) -0.00876(17) -0.00131(17) -0.01342(18)
N1 0.0405(11) 0.0437(12) 0.0393(11) -0.0113(9) 0.0009(9) -0.0160(9)
N2 0.0423(12) 0.0429(11) 0.0404(11) -0.0100(9) 0.0013(9) -0.0171(10)
C1 0.0522(16) 0.0521(15) 0.0455(15) -0.0128(12) -0.0001(13) -0.0216(13)
O1 0.0755(16) 0.1059(19) 0.0713(15) -0.0126(13) -0.0303(13) -0.0348(14)
C2 0.0442(15) 0.0460(14) 0.0471(15) -0.0074(12) -0.0067(12) -0.0143(12)
O2 0.0566(13) 0.0633(13) 0.0676(13) -0.0279(11) 0.0081(10) -0.0057(10)
C3 0.0495(15) 0.0508(16) 0.0400(14) -0.0121(12) -0.0048(11) -0.0174(13)
O3 0.0997(17) 0.0556(12) 0.0626(13) -0.0038(10) -0.0054(12) -0.0450(13)
C4 0.0358(13) 0.0380(13) 0.0462(14) -0.0097(11) -0.0005(11) -0.0106(11)
O4 0.0493(11) 0.0973(16) 0.0513(11) -0.0324(11) -0.0070(9) -0.0199(11)
C5 0.0578(18) 0.087(2) 0.0574(18) -0.0272(16) -0.0098(14) -0.0211(16)
C11 0.0487(16) 0.0579(16) 0.0519(16) -0.0120(13) 0.0085(13) -0.0231(13)
C12 0.0461(16) 0.077(2) 0.0593(18) -0.0170(16) 0.0130(13) -0.0203(15)
C13 0.0468(17) 0.071(2) 0.068(2) -0.0248(16) 0.0094(14) -0.0031(15)
C14 0.0577(17) 0.0466(15) 0.0570(17) -0.0139(13) -0.0017(13) -0.0069(13)
C15 0.0421(14) 0.0461(14) 0.0378(13) -0.0123(11) -0.0037(10) -0.0134(11)
C16 0.0462(14) 0.0422(13) 0.0377(13) -0.0107(11) -0.0050(11) -0.0169(12)
C17 0.0668(18) 0.0430(14) 0.0483(15) -0.0131(12) -0.0053(13) -0.0202(13)
C18 0.080(2) 0.0502(16) 0.0522(16) -0.0042(13) -0.0048(14) -0.0370(16)
C19 0.0659(19) 0.0680(19) 0.0535(17) -0.0086(14) 0.0084(14) -0.0382(16)
C20 0.0504(16) 0.0550(16) 0.0568(16) -0.0140(13) 0.0108(13) -0.0225(13)

loop_
_atom_type_symbol
_atom_type_description
_atom_type_scat_dispersion_real
_atom_type_scat_dispersion_imag
_atom_type_scat_source
C C 0.0033 0.0016 'International Tables Vol C Tables 4.2.6.8 and 6.1.1.4'
H H 0.0000 0.0000 'International Tables Vol C Tables 4.2.6.8 and 6.1.1.4'
N N 0.0061 0.0033 'International Tables Vol C Tables 4.2.6.8 and 6.1.1.4'
O O 0.0106 0.0060 'International Tables Vol C Tables 4.2.6.8 and 6.1.1.4'
Mn Mn 0.3368 0.7283 'International Tables Vol C Tables 4.2.6.8 and 6.1.1.4'

loop_
_geom_angle_atom_site_label_1
_geom_angle_atom_site_label_2
_geom_angle_atom_site_label_3
_geom_angle
C3 Mn1 C2 89.03(12)
C3 Mn1 C1 91.70(12)
C2 Mn1 C1 90.27(12)
C3 Mn1 N1 96.48(10)
C2 Mn1 N1 170.70(10)
C1 Mn1 N1 97.03(10)
C3 Mn1 N2 172.07(10)
C2 Mn1 N2 95.41(10)
C1 Mn1 N2 94.85(10)
N1 Mn1 N2 78.29(8)
C3 Mn1 C4 86.91(11)
C2 Mn1 C4 88.69(10)
C1 Mn1 C4 178.28(10)
N1 Mn1 C4 84.15(9)
N2 Mn1 C4 86.62(9)
C11 N1 C15 117.5(2)
C11 N1 Mn1 126.12(18)
C15 N1 Mn1 116.32(16)
C16 N2 C20 117.5(2)
C16 N2 Mn1 116.59(16)
C20 N2 Mn1 125.91(18)
O1 C1 Mn1 173.2(3)
O2 C2 Mn1 179.2(3)
O3 C3 Mn1 178.5(2)
O4 C4 Mn1 113.93(16)
C4 O4 C5 113.1(2)
N1 C11 C12 123.1(3)
C11 C12 C13 119.5(3)
C12 C13 C14 118.4(3)
C13 C14 C15 120.0(3)
N1 C15 C14 121.5(2)
N1 C15 C16 114.1(2)
C14 C15 C16 124.3(2)
N2 C16 C17 121.8(2)
N2 C16 C15 114.4(2)
C17 C16 C15 123.8(2)
C18 C17 C16 119.5(3)
C19 C18 C17 118.7(3)
C18 C19 C20 119.3(3)
N2 C20 C19 123.2(3)

loop_
_geom_bond_atom_site_label_1
_geom_bond_atom_site_label_2
_geom_bond_distance
Mn1 C3 1.785(3)
Mn1 C2 1.790(3)
Mn1 C1 1.835(3)
Mn1 N1 2.042(2)
Mn1 N2 2.047(2)
Mn1 C4 2.136(3)
N1 C11 1.353(3)
N1 C15 1.359(3)
N2 C16 1.347(3)
N2 C20 1.349(3)
C1 O1 1.147(3)
C2 O2 1.159(3)
C3 O3 1.155(3)
C4 O4 1.387(3)
O4 C5 1.413(3)
C11 C12 1.366(4)
C12 C13 1.378(4)
C13 C14 1.379(4)
C14 C15 1.382(4)
C15 C16 1.470(3)
C16 C17 1.389(4)
C17 C18 1.383(4)
C18 C19 1.366(4)
C19 C20 1.372(4)
